data_4339285
loop_
_publ_author_name
'Ohashi, Masato'
'Shima, Asuka'
'R\"uffer, Tobias'
'Mizomoto, Hitoshi'
'Kaneda, Yutaka'
'Mashima, Kazushi'

_publ_section_title
;
 Linear metal-metal-bonded tetranuclear M-Mo-Mo-M complexes (M = Ir and
 Rh): oxidative metal-metal bond formation in a tetrametallic system and
 1,4-addition reaction of alkyl halides.
;
_journal_issue 16
_journal_name_full 'Inorganic chemistry'
_journal_page_first 6702
_journal_page_last 6714
_journal_paper_doi 10.1021/ic062474q
_journal_volume 46
_journal_year 2007
_chemical_formula_moiety 'C70 H52 Cl2 Ir2 Mo2 N4 O6 P4, 2(C1 H2 Cl2)'
_chemical_formula_sum 'C72 H56 Cl6 Ir2 Mo2 N4 O6 P4'
_chemical_formula_weight 1986.07
_chemical_name_systematic
; 
 ? 
;
_space_group_IT_number 15
_symmetry_cell_setting monoclinic
_symmetry_Int_Tables_number 15
_symmetry_space_group_name_Hall '-C 2yc'
_symmetry_space_group_name_H-M 'C 1 2/c 1'
_atom_sites_solution_hydrogens geom
_atom_sites_solution_primary direct
_atom_sites_solution_secondary difmap
_cell_angle_alpha 90.00
_cell_angle_beta 106.6380(10)
_cell_angle_gamma 90.00
_cell_formula_units_Z 4
_cell_length_a 31.0136(7)
_cell_length_b 12.2081(3)
_cell_length_c 19.8174(5)
_cell_measurement_temperature 243(2)
_cell_volume 7189.1(3)
_computing_cell_refinement 'Rigaku/RAPID Diffractometer Control'
_computing_data_collection 'Rigaku/RAPID Diffractometer Control'
_computing_data_reduction 'teXsan: PROCESS (MSC)'
_computing_molecular_graphics 'Ortep-3 (Louis J. Farrugia, 1999)'
_computing_publication_material 'SHELXL-97 and modified'
_computing_structure_refinement 'SHELXL-97 (Sheldrick, 1999)'
_computing_structure_solution 'PATTY (Bueskens, et al., 1994)'
_diffrn_ambient_temperature 243(2)
_diffrn_measured_fraction_theta_full 0.999
_diffrn_measured_fraction_theta_max 0.999
_diffrn_measurement_device_type 'Rigaku R-AXIS RAPID'
_diffrn_measurement_method 'Rigaku R-AXIS RAPID imaging plate detector'
_diffrn_radiation_monochromator graphite
_diffrn_radiation_source 'fine-focus sealed tube'
_diffrn_radiation_type MoK\a
_diffrn_radiation_wavelength 0.71069
_diffrn_reflns_av_R_equivalents 0.0795
_diffrn_reflns_av_sigmaI/netI 0.0396
_diffrn_reflns_limit_h_max 40
_diffrn_reflns_limit_h_min -40
_diffrn_reflns_limit_k_max 15
_diffrn_reflns_limit_k_min -15
_diffrn_reflns_limit_l_max 25
_diffrn_reflns_limit_l_min -25
_diffrn_reflns_number 48118
_diffrn_reflns_theta_full 27.48
_diffrn_reflns_theta_max 27.48
_diffrn_reflns_theta_min 2.63
_exptl_absorpt_coefficient_mu 4.398
_exptl_absorpt_correction_T_max 0.3831
_exptl_absorpt_correction_T_min 0.1812
_exptl_absorpt_correction_type numerical
_exptl_absorpt_process_details
;
Higashi, T. (1999). Shape - Program to obtain Crystal Shape using CCD
camera. Rigaku Corporation, Tokyo, Japan.
Higashi, T. (1999). Numabs - Numerical Absorption Correction, Rigaku
Corporation, Tokyo, Japan.
;
_exptl_crystal_colour red
_exptl_crystal_density_diffrn 1.835
_exptl_crystal_density_method 'not measured'
_exptl_crystal_description block
_exptl_crystal_F_000 3856
_exptl_crystal_size_max 0.59
_exptl_crystal_size_mid 0.34
_exptl_crystal_size_min 0.27
_refine_diff_density_max 1.862
_refine_diff_density_min -0.965
_refine_diff_density_rms 0.150
_refine_ls_extinction_method none
_refine_ls_goodness_of_fit_ref 1.094
_refine_ls_hydrogen_treatment constr
_refine_ls_matrix_type full
_refine_ls_number_parameters 415
_refine_ls_number_reflns 8236
_refine_ls_number_restraints 5
_refine_ls_restrained_S_all 1.100
_refine_ls_R_factor_all 0.0453
_refine_ls_R_factor_gt 0.0397
_refine_ls_shift/su_max 0.001
_refine_ls_shift/su_mean 0.000
_refine_ls_structure_factor_coef Fsqd
_refine_ls_weighting_details 'calc w=1/[\s^2^(Fo^2^)+(0.0385P)^2^+78.1778P] where P=(Fo^2^+2Fc^2^)/3'
_refine_ls_weighting_scheme calc
_refine_ls_wR_factor_gt 0.1021
_refine_ls_wR_factor_ref 0.1051
_reflns_number_gt 7470
_reflns_number_total 8236
_reflns_threshold_expression >2sigma(I)
_cod_data_source_file ic062474q-file003.cif
_cod_data_source_block complex2
_cod_original_sg_symbol_Hall '-C 2YC'
_cod_original_sg_symbol_H-M 'C 2/c'
_cod_database_code 4339285

loop_
_symmetry_equiv_pos_as_xyz
'x, y, z'
'-x, y, -z+1/2'
'x+1/2, y+1/2, z'
'-x+1/2, y+1/2, -z+1/2'
'-x, -y, -z'
'x, -y, z-1/2'
'-x+1/2, -y+1/2, -z'
'x+1/2, -y+1/2, z-1/2'

loop_
_atom_site_label
_atom_site_type_symbol
_atom_site_fract_x
_atom_site_fract_y
_atom_site_fract_z
_atom_site_U_iso_or_equiv
_atom_site_adp_type
_atom_site_occupancy
_atom_site_symmetry_multiplicity
_atom_site_calc_flag
_atom_site_refinement_flags
Ir Ir 0.113085(6) 0.707636(16) 0.198329(10) 0.02275(7) Uani 1 1 d .
Mo Mo 0.029666(15) 0.69803(3) 0.23397(2) 0.02273(10) Uani 1 1 d .
Cl1 Cl 0.07812(12) 0.6830(2) 0.07677(19) 0.0210(7) Uiso 0.50 1 d P
Cl1A Cl 0.16025(17) 0.7363(4) 0.3189(3) 0.0630(11) Uiso 0.50 1 d P
Cl2 Cl 0.2156(10) 0.612(2) 0.0516(16) 0.719(19) Uiso 1 1 d D
Cl3 Cl 0.2256(6) 0.3721(17) 0.0567(10) 0.481(10) Uiso 1 1 d D
P1 P 0.09481(4) 0.89083(11) 0.17465(7) 0.0242(3) Uani 1 1 d .
P2 P 0.11661(4) 0.52223(11) 0.22645(8) 0.0255(3) Uani 1 1 d .
O1 O -0.06086(13) 0.8068(3) 0.1840(2) 0.0282(8) Uani 1 1 d .
O2 O -0.00100(12) 0.5910(3) 0.34934(19) 0.0259(7) Uani 1 1 d .
O3 O 0.1617(3) 0.7445(7) 0.3509(5) 0.0333(19) Uiso 0.50 1 d PD
O3A O 0.0678(4) 0.6799(9) 0.0632(6) 0.034(3) Uiso 0.50 1 d PD
N1 N 0.00788(14) 0.8387(4) 0.1662(2) 0.0244(9) Uani 1 1 d .
N2 N 0.05749(15) 0.5628(3) 0.3026(2) 0.0251(9) Uani 1 1 d .
C1 C 0.03367(17) 0.9051(4) 0.1372(3) 0.0245(10) Uani 1 1 d .
C2 C 0.01536(19) 0.9861(5) 0.0896(3) 0.0306(11) Uani 1 1 d .
H2 H 0.0338 1.0298 0.0703 0.037 Uiso 1 1 calc R
C3 C -0.0319(2) 1.0027(5) 0.0701(3) 0.0349(13) Uani 1 1 d .
H3 H -0.0452 1.0563 0.0366 0.042 Uiso 1 1 calc R
C4 C -0.05766(19) 0.9405(5) 0.1004(3) 0.0312(12) Uani 1 1 d .
H4 H -0.0890 0.9512 0.0878 0.037 Uiso 1 1 calc R
C5 C -0.03745(17) 0.8596(4) 0.1507(3) 0.0255(10) Uani 1 1 d .
C6 C 0.10697(19) 0.9876(4) 0.2481(3) 0.0290(11) Uani 1 1 d .
C7 C 0.1508(2) 0.9946(5) 0.2907(3) 0.0375(13) Uani 1 1 d .
H7 H 0.1725 0.9459 0.2837 0.045 Uiso 1 1 calc R
C8 C 0.1631(2) 1.0723(6) 0.3436(4) 0.0466(16) Uani 1 1 d .
H8 H 0.1929 1.0755 0.3726 0.056 Uiso 1 1 calc R
C9 C 0.1314(3) 1.1449(6) 0.3535(4) 0.0510(18) Uani 1 1 d .
H9 H 0.1397 1.1983 0.3891 0.061 Uiso 1 1 calc R
C10 C 0.0880(3) 1.1392(5) 0.3117(4) 0.0433(15) Uani 1 1 d .
H10 H 0.0664 1.1887 0.3187 0.052 Uiso 1 1 calc R
C11 C 0.0757(2) 1.0613(5) 0.2593(3) 0.0359(13) Uani 1 1 d .
H11 H 0.0457 1.0581 0.2309 0.043 Uiso 1 1 calc R
C12 C 0.12086(18) 0.9624(5) 0.1154(3) 0.0302(11) Uani 1 1 d .
C13 C 0.1232(2) 1.0765(5) 0.1145(4) 0.0402(14) Uani 1 1 d .
H13 H 0.1092 1.1175 0.1425 0.048 Uiso 1 1 calc R
C14 C 0.1455(2) 1.1304(6) 0.0734(4) 0.0517(18) Uani 1 1 d .
H14 H 0.1464 1.2074 0.0734 0.062 Uiso 1 1 calc R
C15 C 0.1665(3) 1.0714(7) 0.0322(4) 0.055(2) Uani 1 1 d .
H15 H 0.1815 1.1078 0.0038 0.067 Uiso 1 1 calc R
C16 C 0.1650(2) 0.9583(7) 0.0334(4) 0.0492(17) Uani 1 1 d .
H16 H 0.1796 0.9176 0.0062 0.059 Uiso 1 1 calc R
C17 C 0.1425(2) 0.9046(6) 0.0739(3) 0.0396(14) Uani 1 1 d .
H17 H 0.1416 0.8276 0.0737 0.048 Uiso 1 1 calc R
C18 C 0.09589(17) 0.5044(4) 0.3041(3) 0.0256(10) Uani 1 1 d .
C19 C 0.1157(2) 0.4337(5) 0.3577(3) 0.0346(13) Uani 1 1 d .
H19 H 0.1424 0.3969 0.3582 0.042 Uiso 1 1 calc R
C20 C 0.0955(2) 0.4170(5) 0.4124(3) 0.0342(12) Uani 1 1 d .
H20 H 0.1090 0.3703 0.4502 0.041 Uiso 1 1 calc R
C21 C 0.0560(2) 0.4693(4) 0.4097(3) 0.0304(11) Uani 1 1 d .
H21 H 0.0417 0.4567 0.4449 0.036 Uiso 1 1 calc R
C22 C 0.03670(18) 0.5425(4) 0.3537(3) 0.0259(10) Uani 1 1 d .
C23 C 0.08218(19) 0.4268(4) 0.1621(3) 0.0296(11) Uani 1 1 d .
C24 C 0.0504(2) 0.3586(5) 0.1779(3) 0.0353(13) Uani 1 1 d .
H24 H 0.0454 0.3621 0.2225 0.042 Uiso 1 1 calc R
C25 C 0.0263(2) 0.2857(5) 0.1280(4) 0.0471(17) Uani 1 1 d .
H25 H 0.0050 0.2395 0.1389 0.057 Uiso 1 1 calc R
C26 C 0.0331(3) 0.2802(5) 0.0624(4) 0.0504(18) Uani 1 1 d .
H26 H 0.0162 0.2311 0.0285 0.060 Uiso 1 1 calc R
C27 C 0.0648(3) 0.3466(5) 0.0463(4) 0.0524(19) Uani 1 1 d .
H27 H 0.0699 0.3420 0.0019 0.063 Uiso 1 1 calc R
C28 C 0.0891(2) 0.4201(5) 0.0959(3) 0.0384(14) Uani 1 1 d .
H28 H 0.1104 0.4659 0.0848 0.046 Uiso 1 1 calc R
C29 C 0.17153(18) 0.4546(5) 0.2499(3) 0.0302(11) Uani 1 1 d .
C30 C 0.2110(2) 0.5148(5) 0.2733(4) 0.0416(15) Uani 1 1 d .
H30 H 0.2094 0.5913 0.2771 0.050 Uiso 1 1 calc R
C31 C 0.2524(2) 0.4638(6) 0.2909(4) 0.0522(18) Uani 1 1 d .
H31 H 0.2787 0.5060 0.3075 0.063 Uiso 1 1 calc R
C32 C 0.2558(2) 0.3520(6) 0.2847(4) 0.0486(17) Uani 1 1 d .
H32 H 0.2841 0.3176 0.2963 0.058 Uiso 1 1 calc R
C33 C 0.2167(2) 0.2910(6) 0.2609(5) 0.0503(18) Uani 1 1 d .
H33 H 0.2184 0.2146 0.2564 0.060 Uiso 1 1 calc R
C34 C 0.1752(2) 0.3420(5) 0.2438(4) 0.0420(15) Uani 1 1 d .
H34 H 0.1490 0.2995 0.2278 0.050 Uiso 1 1 calc R
C35 C 0.1412(3) 0.7327(8) 0.2877(5) 0.0177(17) Uiso 0.50 1 d PD
C35A C 0.0843(7) 0.6767(18) 0.1143(10) 0.076(5) Uiso 0.50 1 d PD
C36 C 0.2162(17) 0.491(3) 0.0018(15) 0.42(3) Uiso 1 1 d D
H36A H 0.2401 0.4970 -0.0215 0.502 Uiso 1 1 calc R
H36B H 0.1874 0.4840 -0.0348 0.502 Uiso 1 1 calc R

loop_
_atom_site_aniso_label
_atom_site_aniso_U_11
_atom_site_aniso_U_22
_atom_site_aniso_U_33
_atom_site_aniso_U_23
_atom_site_aniso_U_13
_atom_site_aniso_U_12
Ir 0.01951(11) 0.02233(11) 0.02752(11) -0.00059(8) 0.00852(8) 0.00095(7)
Mo 0.0183(2) 0.0223(2) 0.0295(2) 0.00216(17) 0.00987(17) 0.00138(15)
P1 0.0211(6) 0.0224(6) 0.0305(7) 0.0009(5) 0.0096(5) 0.0012(5)
P2 0.0221(6) 0.0220(6) 0.0345(7) 0.0003(5) 0.0114(5) 0.0022(5)
O1 0.0220(18) 0.0305(19) 0.033(2) -0.0017(16) 0.0089(15) 0.0002(15)
O2 0.0247(18) 0.0264(18) 0.0290(19) 0.0006(15) 0.0117(15) -0.0010(14)
N1 0.022(2) 0.024(2) 0.028(2) 0.0002(18) 0.0071(17) -0.0005(17)
N2 0.022(2) 0.023(2) 0.031(2) -0.0001(18) 0.0099(18) 0.0001(17)
C1 0.023(2) 0.024(2) 0.028(2) -0.001(2) 0.009(2) 0.0008(19)
C2 0.028(3) 0.032(3) 0.034(3) 0.005(2) 0.013(2) 0.003(2)
C3 0.034(3) 0.037(3) 0.030(3) 0.008(2) 0.004(2) 0.009(2)
C4 0.023(3) 0.038(3) 0.030(3) 0.002(2) 0.005(2) 0.006(2)
C5 0.023(2) 0.025(2) 0.027(2) -0.001(2) 0.004(2) 0.003(2)
C6 0.034(3) 0.023(2) 0.032(3) 0.003(2) 0.012(2) -0.001(2)
C7 0.037(3) 0.033(3) 0.041(3) -0.004(3) 0.009(3) -0.002(2)
C8 0.047(4) 0.041(4) 0.046(4) -0.009(3) 0.004(3) -0.006(3)
C9 0.074(5) 0.032(3) 0.044(4) -0.004(3) 0.012(4) -0.008(3)
C10 0.061(4) 0.031(3) 0.042(3) -0.001(3) 0.020(3) 0.010(3)
C11 0.041(3) 0.029(3) 0.037(3) 0.002(2) 0.010(3) 0.007(2)
C12 0.024(3) 0.034(3) 0.035(3) 0.003(2) 0.012(2) -0.002(2)
C13 0.035(3) 0.035(3) 0.054(4) 0.010(3) 0.018(3) 0.000(3)
C14 0.046(4) 0.046(4) 0.069(5) 0.017(4) 0.025(4) -0.002(3)
C15 0.042(4) 0.073(5) 0.056(4) 0.017(4) 0.022(3) -0.012(4)
C16 0.044(4) 0.067(5) 0.042(4) -0.004(3) 0.022(3) -0.010(3)
C17 0.038(3) 0.048(4) 0.037(3) -0.003(3) 0.017(3) -0.005(3)
C18 0.022(2) 0.024(2) 0.032(3) -0.001(2) 0.008(2) 0.0008(19)
C19 0.037(3) 0.032(3) 0.036(3) 0.006(2) 0.010(2) 0.010(2)
C20 0.037(3) 0.035(3) 0.031(3) 0.007(2) 0.010(2) 0.006(2)
C21 0.037(3) 0.027(3) 0.028(3) 0.001(2) 0.012(2) -0.002(2)
C22 0.026(3) 0.023(2) 0.027(2) 0.000(2) 0.006(2) -0.001(2)
C23 0.029(3) 0.022(2) 0.037(3) 0.003(2) 0.008(2) 0.008(2)
C24 0.030(3) 0.030(3) 0.046(3) -0.002(3) 0.011(3) -0.001(2)
C25 0.032(3) 0.034(3) 0.071(5) -0.004(3) 0.007(3) -0.003(3)
C26 0.054(4) 0.030(3) 0.052(4) -0.002(3) -0.008(3) 0.004(3)
C27 0.088(6) 0.029(3) 0.038(3) 0.001(3) 0.014(4) 0.006(3)
C28 0.052(4) 0.028(3) 0.036(3) 0.004(2) 0.013(3) 0.002(3)
C29 0.024(3) 0.032(3) 0.036(3) 0.001(2) 0.012(2) 0.005(2)
C30 0.030(3) 0.036(3) 0.058(4) -0.009(3) 0.011(3) 0.003(3)
C31 0.025(3) 0.056(4) 0.070(5) -0.003(4) 0.005(3) 0.001(3)
C32 0.032(3) 0.050(4) 0.062(4) 0.004(3) 0.012(3) 0.016(3)
C33 0.040(4) 0.037(3) 0.077(5) 0.000(3) 0.021(4) 0.011(3)
C34 0.030(3) 0.034(3) 0.062(4) -0.003(3) 0.014(3) 0.002(3)

loop_
_atom_type_symbol
_atom_type_description
_atom_type_scat_dispersion_real
_atom_type_scat_dispersion_imag
_atom_type_scat_source
C C 0.0033 0.0016 'International Tables Vol C Tables 4.2.6.8 and 6.1.1.4'
H H 0.0000 0.0000 'International Tables Vol C Tables 4.2.6.8 and 6.1.1.4'
O O 0.0106 0.0060 'International Tables Vol C Tables 4.2.6.8 and 6.1.1.4'
N N 0.0061 0.0033 'International Tables Vol C Tables 4.2.6.8 and 6.1.1.4'
P P 0.1023 0.0942 'International Tables Vol C Tables 4.2.6.8 and 6.1.1.4'
Mo Mo -1.6832 0.6857 'International Tables Vol C Tables 4.2.6.8 and 6.1.1.4'
Ir Ir -1.4442 7.9887 'International Tables Vol C Tables 4.2.6.8 and 6.1.1.4'
Cl Cl 0.1484 0.1585 'International Tables Vol C Tables 4.2.6.8 and 6.1.1.4'

loop_
_geom_angle_atom_site_label_1
_geom_angle_atom_site_label_2
_geom_angle_atom_site_label_3
_geom_angle
_geom_angle_site_symmetry_1
_geom_angle_site_symmetry_3
C35 Ir C35A 176.2(8) . .
C35 Ir P1 93.3(3) . .
C35A Ir P1 89.2(7) . .
C35 Ir P2 87.3(3) . .
C35A Ir P2 89.7(7) . .
P1 Ir P2 167.88(5) . .
C35 Ir Cl1 176.4(3) . .
C35A Ir Cl1 7.4(8) . .
P1 Ir Cl1 84.40(8) . .
P2 Ir Cl1 95.55(8) . .
C35 Ir Cl1A 6.8(3) . .
C35A Ir Cl1A 173.8(8) . .
P1 Ir Cl1A 95.89(12) . .
P2 Ir Cl1A 86.06(12) . .
Cl1 Ir Cl1A 170.96(14) . .
C35 Ir Mo 88.9(3) . .
C35A Ir Mo 88.5(8) . .
P1 Ir Mo 84.50(3) . .
P2 Ir Mo 83.41(3) . .
Cl1 Ir Mo 93.60(8) . .
Cl1A Ir Mo 95.42(12) . .
O2 Mo O1 177.54(15) 2 2
O2 Mo Mo 91.57(10) 2 2
O1 Mo Mo 90.85(11) 2 2
O2 Mo N2 91.31(15) 2 .
O1 Mo N2 89.03(15) 2 .
Mo Mo N2 92.06(12) 2 .
O2 Mo N1 91.09(15) 2 .
O1 Mo N1 88.38(15) 2 .
Mo Mo N1 92.45(12) 2 .
N2 Mo N1 174.84(16) . .
O2 Mo Ir 92.32(10) 2 .
O1 Mo Ir 85.25(10) 2 .
Mo Mo Ir 176.10(3) 2 .
N2 Mo Ir 87.74(12) . .
N1 Mo Ir 87.60(12) . .
C12 P1 C6 100.1(3) . .
C12 P1 C1 106.9(2) . .
C6 P1 C1 102.4(2) . .
C12 P1 Ir 117.59(19) . .
C6 P1 Ir 118.59(18) . .
C1 P1 Ir 109.69(17) . .
C23 P2 C29 101.8(3) . .
C23 P2 C18 103.5(3) . .
C29 P2 C18 104.9(3) . .
C23 P2 Ir 118.37(18) . .
C29 P2 Ir 118.47(19) . .
C18 P2 Ir 108.15(17) . .
C5 O1 Mo 120.6(3) . 2
C22 O2 Mo 120.7(3) . 2
C1 N1 C5 118.5(4) . .
C1 N1 Mo 127.7(3) . .
C5 N1 Mo 113.8(3) . .
C22 N2 C18 118.4(4) . .
C22 N2 Mo 114.7(3) . .
C18 N2 Mo 126.6(3) . .
C2 C1 N1 122.4(5) . .
C2 C1 P1 121.5(4) . .
N1 C1 P1 115.6(4) . .
C1 C2 C3 118.8(5) . .
C1 C2 H2 120.6 . .
C3 C2 H2 120.6 . .
C4 C3 C2 119.4(5) . .
C4 C3 H3 120.3 . .
C2 C3 H3 120.3 . .
C3 C4 C5 120.1(5) . .
C3 C4 H4 119.9 . .
C5 C4 H4 119.9 . .
O1 C5 N1 119.0(5) . .
O1 C5 C4 120.6(5) . .
N1 C5 C4 120.4(5) . .
C7 C6 C11 118.2(6) . .
C7 C6 P1 118.0(4) . .
C11 C6 P1 123.5(5) . .
C6 C7 C8 121.1(6) . .
C6 C7 H7 119.5 . .
C8 C7 H7 119.5 . .
C9 C8 C7 119.6(7) . .
C9 C8 H8 120.2 . .
C7 C8 H8 120.2 . .
C10 C9 C8 120.0(6) . .
C10 C9 H9 120.0 . .
C8 C9 H9 120.0 . .
C9 C10 C11 120.3(6) . .
C9 C10 H10 119.8 . .
C11 C10 H10 119.8 . .
C10 C11 C6 120.8(6) . .
C10 C11 H11 119.6 . .
C6 C11 H11 119.6 . .
C17 C12 C13 117.6(6) . .
C17 C12 P1 120.9(5) . .
C13 C12 P1 121.3(5) . .
C14 C13 C12 121.5(7) . .
C14 C13 H13 119.3 . .
C12 C13 H13 119.3 . .
C13 C14 C15 120.0(7) . .
C13 C14 H14 120.0 . .
C15 C14 H14 120.0 . .
C14 C15 C16 119.1(7) . .
C14 C15 H15 120.4 . .
C16 C15 H15 120.4 . .
C17 C16 C15 120.8(7) . .
C17 C16 H16 119.6 . .
C15 C16 H16 119.6 . .
C16 C17 C12 121.0(7) . .
C16 C17 H17 119.5 . .
C12 C17 H17 119.5 . .
C19 C18 N2 122.3(5) . .
C19 C18 P2 122.4(4) . .
N2 C18 P2 115.2(4) . .
C18 C19 C20 119.1(5) . .
C18 C19 H19 120.5 . .
C20 C19 H19 120.5 . .
C21 C20 C19 119.4(5) . .
C21 C20 H20 120.3 . .
C19 C20 H20 120.3 . .
C20 C21 C22 119.8(5) . .
C20 C21 H21 120.1 . .
C22 C21 H21 120.1 . .
O2 C22 N2 118.5(5) . .
O2 C22 C21 120.8(5) . .
N2 C22 C21 120.7(5) . .
C28 C23 C24 119.1(6) . .
C28 C23 P2 118.6(5) . .
C24 C23 P2 122.3(5) . .
C25 C24 C23 119.8(6) . .
C25 C24 H24 120.1 . .
C23 C24 H24 120.1 . .
C26 C25 C24 120.6(7) . .
C26 C25 H25 119.7 . .
C24 C25 H25 119.7 . .
C25 C26 C27 120.1(7) . .
C25 C26 H26 119.9 . .
C27 C26 H26 119.9 . .
C28 C27 C26 119.7(7) . .
C28 C27 H27 120.2 . .
C26 C27 H27 120.2 . .
C27 C28 C23 120.7(6) . .
C27 C28 H28 119.7 . .
C23 C28 H28 119.7 . .
C30 C29 C34 117.8(5) . .
C30 C29 P2 120.9(4) . .
C34 C29 P2 121.3(5) . .
C31 C30 C29 120.9(6) . .
C31 C30 H30 119.5 . .
C29 C30 H30 119.5 . .
C32 C31 C30 120.9(7) . .
C32 C31 H31 119.5 . .
C30 C31 H31 119.5 . .
C31 C32 C33 118.7(6) . .
C31 C32 H32 120.6 . .
C33 C32 H32 120.6 . .
C34 C33 C32 120.4(6) . .
C34 C33 H33 119.8 . .
C32 C33 H33 119.8 . .
C33 C34 C29 121.3(6) . .
C33 C34 H34 119.4 . .
C29 C34 H34 119.4 . .
O3 C35 Ir 176.5(8) . .
O3A C35A Ir 165(2) . .
Cl2 C36 Cl3 111.1(15) . .
Cl2 C36 H36A 109.4 . .
Cl3 C36 H36A 109.4 . .
Cl2 C36 H36B 109.4 . .
Cl3 C36 H36B 109.4 . .
H36A C36 H36B 108.0 . .

loop_
_geom_bond_atom_site_label_1
_geom_bond_atom_site_label_2
_geom_bond_distance
_geom_bond_site_symmetry_2
Ir C35 1.762(9) .
Ir C35A 1.692(18) .
Ir P1 2.3218(13) .
Ir P2 2.3262(14) .
Ir Cl1 2.361(4) .
Ir Cl1A 2.444(6) .
Ir Mo 2.8727(5) .
Mo O2 2.093(4) 2
Mo O1 2.108(4) 2
Mo Mo 2.1115(9) 2
Mo N2 2.156(4) .
Mo N1 2.166(4) .
Cl2 C36 1.774(19) .
Cl3 C36 1.790(19) .
P1 C12 1.827(6) .
P1 C6 1.828(6) .
P1 C1 1.836(5) .
P2 C23 1.828(6) .
P2 C29 1.829(6) .
P2 C18 1.843(6) .
O1 C5 1.285(7) .
O1 Mo 2.108(4) 2
O2 C22 1.292(6) .
O2 Mo 2.093(4) 2
O3 C35 1.241(11) .
O3A C35A 0.995(16) .
N1 C1 1.374(7) .
N1 C5 1.374(7) .
N2 C22 1.369(7) .
N2 C18 1.381(7) .
C1 C2 1.372(7) .
C2 C3 1.418(8) .
C2 H2 0.9400 .
C3 C4 1.361(8) .
C3 H3 0.9400 .
C4 C5 1.415(7) .
C4 H4 0.9400 .
C6 C7 1.381(8) .
C6 C11 1.388(8) .
C7 C8 1.383(9) .
C7 H7 0.9400 .
C8 C9 1.379(11) .
C8 H8 0.9400 .
C9 C10 1.365(11) .
C9 H9 0.9400 .
C10 C11 1.380(9) .
C10 H10 0.9400 .
C11 H11 0.9400 .
C12 C17 1.391(8) .
C12 C13 1.396(8) .
C13 C14 1.376(9) .
C13 H13 0.9400 .
C14 C15 1.383(11) .
C14 H14 0.9400 .
C15 C16 1.383(11) .
C15 H15 0.9400 .
C16 C17 1.372(9) .
C16 H16 0.9400 .
C17 H17 0.9400 .
C18 C19 1.369(8) .
C19 C20 1.414(8) .
C19 H19 0.9400 .
C20 C21 1.368(8) .
C20 H20 0.9400 .
C21 C22 1.417(7) .
C21 H21 0.9400 .
C23 C28 1.391(8) .
C23 C24 1.393(8) .
C24 C25 1.380(9) .
C24 H24 0.9400 .
C25 C26 1.378(11) .
C25 H25 0.9400 .
C26 C27 1.380(11) .
C26 H26 0.9400 .
C27 C28 1.383(9) .
C27 H27 0.9400 .
C28 H28 0.9400 .
C29 C30 1.388(8) .
C29 C34 1.388(8) .
C30 C31 1.380(9) .
C30 H30 0.9400 .
C31 C32 1.378(10) .
C31 H31 0.9400 .
C32 C33 1.385(10) .
C32 H32 0.9400 .
C33 C34 1.381(9) .
C33 H33 0.9400 .
C34 H34 0.9400 .
C36 H36A 0.9800 .
C36 H36B 0.9800 .

loop_
_geom_torsion_atom_site_label_1
_geom_torsion_atom_site_label_2
_geom_torsion_atom_site_label_3
_geom_torsion_atom_site_label_4
_geom_torsion
_geom_torsion_site_symmetry_1
_geom_torsion_site_symmetry_4
C35 Ir Mo O2 -151.5(3) . 2
C35A Ir Mo O2 25.7(7) . 2
P1 Ir Mo O2 115.08(11) . 2
P2 Ir Mo O2 -64.11(11) . 2
Cl1 Ir Mo O2 31.07(12) . 2
Cl1A Ir Mo O2 -149.50(15) . 2
C35 Ir Mo O1 28.9(3) . 2
C35A Ir Mo O1 -153.9(7) . 2
P1 Ir Mo O1 -64.49(11) . 2
P2 Ir Mo O1 116.32(11) . 2
Cl1 Ir Mo O1 -148.50(12) . 2
Cl1A Ir Mo O1 30.93(16) . 2
C35 Ir Mo N2 -60.3(3) . .
C35A Ir Mo N2 116.9(7) . .
P1 Ir Mo N2 -153.70(12) . .
P2 Ir Mo N2 27.11(12) . .
Cl1 Ir Mo N2 122.28(14) . .
Cl1A Ir Mo N2 -58.28(16) . .
C35 Ir Mo N1 117.5(3) . .
C35A Ir Mo N1 -65.3(7) . .
P1 Ir Mo N1 24.09(12) . .
P2 Ir Mo N1 -155.10(12) . .
Cl1 Ir Mo N1 -59.93(14) . .
Cl1A Ir Mo N1 119.51(16) . .
C35 Ir P1 C12 113.6(4) . .
C35A Ir P1 C12 -69.3(8) . .
P2 Ir P1 C12 -154.0(3) . .
Cl1 Ir P1 C12 -63.7(2) . .
Cl1A Ir P1 C12 107.3(2) . .
Mo Ir P1 C12 -157.8(2) . .
C35 Ir P1 C6 -7.0(4) . .
C35A Ir P1 C6 170.1(8) . .
P2 Ir P1 C6 85.4(3) . .
Cl1 Ir P1 C6 175.7(2) . .
Cl1A Ir P1 C6 -13.4(2) . .
Mo Ir P1 C6 81.5(2) . .
C35 Ir P1 C1 -124.0(4) . .
C35A Ir P1 C1 53.1(8) . .
P2 Ir P1 C1 -31.6(3) . .
Cl1 Ir P1 C1 58.7(2) . .
Cl1A Ir P1 C1 -130.4(2) . .
Mo Ir P1 C1 -35.47(18) . .
C35 Ir P2 C23 166.8(4) . .
C35A Ir P2 C23 -10.9(8) . .
P1 Ir P2 C23 73.8(3) . .
Cl1 Ir P2 C23 -15.4(2) . .
Cl1A Ir P2 C23 173.5(2) . .
Mo Ir P2 C23 77.6(2) . .
C35 Ir P2 C29 -69.3(4) . .
C35A Ir P2 C29 113.0(8) . .
P1 Ir P2 C29 -162.3(3) . .
Cl1 Ir P2 C29 108.5(2) . .
Cl1A Ir P2 C29 -62.6(2) . .
Mo Ir P2 C29 -158.5(2) . .
C35 Ir P2 C18 49.7(4) . .
C35A Ir P2 C18 -128.1(8) . .
P1 Ir P2 C18 -43.3(3) . .
Cl1 Ir P2 C18 -132.49(19) . .
Cl1A Ir P2 C18 56.4(2) . .
Mo Ir P2 C18 -39.50(18) . .
O2 Mo N1 C1 -104.2(4) 2 .
O1 Mo N1 C1 73.4(4) 2 .
Mo Mo N1 C1 164.2(4) 2 .
Ir Mo N1 C1 -11.9(4) . .
O2 Mo N1 C5 74.5(4) 2 .
O1 Mo N1 C5 -107.9(4) 2 .
Mo Mo N1 C5 -17.1(3) 2 .
Ir Mo N1 C5 166.8(3) . .
O2 Mo N2 C22 -107.7(4) 2 .
O1 Mo N2 C22 74.7(4) 2 .
Mo Mo N2 C22 -16.1(4) 2 .
Ir Mo N2 C22 160.0(4) . .
O2 Mo N2 C18 79.2(4) 2 .
O1 Mo N2 C18 -98.3(4) 2 .
Mo Mo N2 C18 170.8(4) 2 .
Ir Mo N2 C18 -13.1(4) . .
C5 N1 C1 C2 -4.8(8) . .
Mo N1 C1 C2 173.8(4) . .
C5 N1 C1 P1 167.5(4) . .
Mo N1 C1 P1 -13.9(6) . .
C12 P1 C1 C2 -20.2(5) . .
C6 P1 C1 C2 84.5(5) . .
Ir P1 C1 C2 -148.7(4) . .
C12 P1 C1 N1 167.4(4) . .
C6 P1 C1 N1 -87.9(4) . .
Ir P1 C1 N1 38.9(4) . .
N1 C1 C2 C3 0.7(8) . .
P1 C1 C2 C3 -171.2(4) . .
C1 C2 C3 C4 1.9(9) . .
C2 C3 C4 C5 -0.2(9) . .
Mo O1 C5 N1 4.3(6) 2 .
Mo O1 C5 C4 -173.8(4) 2 .
C1 N1 C5 O1 -171.7(5) . .
Mo N1 C5 O1 9.5(6) . .
C1 N1 C5 C4 6.4(7) . .
Mo N1 C5 C4 -172.4(4) . .
C3 C4 C5 O1 174.0(5) . .
C3 C4 C5 N1 -4.0(8) . .
C12 P1 C6 C7 -72.8(5) . .
C1 P1 C6 C7 177.2(5) . .
Ir P1 C6 C7 56.4(5) . .
C12 P1 C6 C11 100.9(5) . .
C1 P1 C6 C11 -9.1(5) . .
Ir P1 C6 C11 -129.9(4) . .
C11 C6 C7 C8 0.6(9) . .
P1 C6 C7 C8 174.6(5) . .
C6 C7 C8 C9 -0.8(10) . .
C7 C8 C9 C10 0.6(11) . .
C8 C9 C10 C11 -0.2(11) . .
C9 C10 C11 C6 -0.1(10) . .
C7 C6 C11 C10 -0.1(9) . .
P1 C6 C11 C10 -173.8(5) . .
C6 P1 C12 C17 144.0(5) . .
C1 P1 C12 C17 -109.7(5) . .
Ir P1 C12 C17 14.1(6) . .
C6 P1 C12 C13 -30.5(6) . .
C1 P1 C12 C13 75.9(6) . .
Ir P1 C12 C13 -160.3(4) . .
C17 C12 C13 C14 0.9(10) . .
P1 C12 C13 C14 175.5(5) . .
C12 C13 C14 C15 -0.5(11) . .
C13 C14 C15 C16 -0.5(12) . .
C14 C15 C16 C17 1.0(12) . .
C15 C16 C17 C12 -0.6(11) . .
C13 C12 C17 C16 -0.3(10) . .
P1 C12 C17 C16 -175.0(5) . .
C22 N2 C18 C19 -5.3(8) . .
Mo N2 C18 C19 167.5(4) . .
C22 N2 C18 P2 171.3(4) . .
Mo N2 C18 P2 -15.9(6) . .
C23 P2 C18 C19 94.0(5) . .
C29 P2 C18 C19 -12.4(5) . .
Ir P2 C18 C19 -139.7(4) . .
C23 P2 C18 N2 -82.6(4) . .
C29 P2 C18 N2 171.0(4) . .
Ir P2 C18 N2 43.7(4) . .
N2 C18 C19 C20 2.2(9) . .
P2 C18 C19 C20 -174.2(5) . .
C18 C19 C20 C21 1.7(9) . .
C19 C20 C21 C22 -2.2(9) . .
Mo O2 C22 N2 0.2(6) 2 .
Mo O2 C22 C21 -179.5(4) 2 .
C18 N2 C22 O2 -174.9(5) . .
Mo N2 C22 O2 11.4(6) . .
C18 N2 C22 C21 4.7(7) . .
Mo N2 C22 C21 -169.0(4) . .
C20 C21 C22 O2 178.6(5) . .
C20 C21 C22 N2 -1.0(8) . .
C29 P2 C23 C28 -71.8(5) . .
C18 P2 C23 C28 179.6(4) . .
Ir P2 C23 C28 60.0(5) . .
C29 P2 C23 C24 106.2(5) . .
C18 P2 C23 C24 -2.4(5) . .
Ir P2 C23 C24 -122.0(4) . .
C28 C23 C24 C25 0.0(9) . .
P2 C23 C24 C25 -178.1(5) . .
C23 C24 C25 C26 -0.4(10) . .
C24 C25 C26 C27 1.0(11) . .
C25 C26 C27 C28 -1.1(11) . .
C26 C27 C28 C23 0.7(10) . .
C24 C23 C28 C27 -0.1(9) . .
P2 C23 C28 C27 178.0(5) . .
C23 P2 C29 C30 152.9(5) . .
C18 P2 C29 C30 -99.5(5) . .
Ir P2 C29 C30 21.2(6) . .
C23 P2 C29 C34 -26.0(6) . .
C18 P2 C29 C34 81.6(6) . .
Ir P2 C29 C34 -157.7(5) . .
C34 C29 C30 C31 -1.0(10) . .
P2 C29 C30 C31 -180.0(6) . .
C29 C30 C31 C32 1.1(12) . .
C30 C31 C32 C33 -0.6(13) . .
C31 C32 C33 C34 0.0(13) . .
C32 C33 C34 C29 0.0(12) . .
C30 C29 C34 C33 0.4(11) . .
P2 C29 C34 C33 179.4(6) . .
P1 Ir C35A O3A 14(8) . .
Mo Ir C35A O3A 99(8) . .
